data_7131645
loop_
_publ_author_name
'&#x10c;avlovi&#x107;, Daniel'
'Blacque, Olivier'
'Krummenacher, Ivo'
'Braunschweig, Holger'
'Ravat, Prince'
'Jur&#xed;&#x10d;ek, Michal'

_publ_section_title
;
 Dimethylnonacethrene - <i>en route</i> to a magnetic switch.
;
_journal_issue 50
_journal_name_full 'Chemical communications (Cambridge, England)'
_journal_page_first 7743
_journal_page_last 7746
_journal_paper_doi 10.1039/d3cc01301d
_journal_volume 59
_journal_year 2023
_chemical_formula_moiety 'C38 H26 O2'
_chemical_formula_sum 'C38 H26 O2'
_chemical_formula_weight 514.59
_space_group_crystal_system triclinic
_space_group_IT_number 2
_space_group_name_Hall '-P 1'
_space_group_name_H-M_alt 'P -1'
_atom_sites_solution_hydrogens geom
_atom_sites_solution_primary dual
_audit_creation_date 2021-09-17
_audit_creation_method
;
Olex2 1.3
(compiled 2020.11.12 svn.r5f609507 for OlexSys, GUI svn.r6272)
;
_audit_update_record
;
2023-01-02 deposited with the CCDC.	2023-05-17 downloaded from the CCDC.
;
_cell_angle_alpha 71.820(3)
_cell_angle_beta 73.113(3)
_cell_angle_gamma 74.791(3)
_cell_formula_units_Z 2
_cell_length_a 8.1425(3)
_cell_length_b 12.3731(4)
_cell_length_c 13.4276(5)
_cell_measurement_reflns_used 13872
_cell_measurement_temperature 160(1)
_cell_measurement_theta_max 76.3500
_cell_measurement_theta_min 3.5360
_cell_volume 1207.72(8)
_computing_cell_refinement 'CrysAlisPro 1.171.41.113a (Rigaku OD, 2021)'
_computing_data_collection 'CrysAlisPro 1.171.41.113a (Rigaku OD, 2021)'
_computing_data_reduction 'CrysAlisPro 1.171.41.113a (Rigaku OD, 2021)'
_computing_molecular_graphics 'Olex2 1.3 (Dolomanov et al., 2009)'
_computing_publication_material 'Olex2 1.3 (Dolomanov et al., 2009)'
_computing_structure_refinement 'SHELXL (Sheldrick, 2015b)'
_computing_structure_solution 'SHELXT (Sheldrick, 2015a)'
_diffrn_ambient_environment N~2~
_diffrn_ambient_temperature 160(1)
_diffrn_detector 'CCD plate'
_diffrn_detector_area_resol_mean 10.3801
_diffrn_detector_type Atlas
_diffrn_measured_fraction_theta_full 1.000
_diffrn_measured_fraction_theta_max 0.998
_diffrn_measurement_details
;
List of Runs (angles in degrees, time in seconds):

  # Type    Start    End  Width  t~exp~   \w     \q     \k     \f   Frames
#--------------------------------------------------------------------------
  1  \w    -87.00  -6.00   1.00    2.00    --  -42.61 125.00-120.00   81
  2  \w   -116.00 -20.00   1.00    2.00    --  -42.61 -37.00 -60.00   96
  3  \w   -113.00 -16.00   1.00    2.00    --  -42.61 -57.00  60.00   97
  4  \w    -69.00  28.00   1.00    2.00    --  -42.61  57.00-150.00   97
  5  \w     11.00  42.00   1.00    2.00    --   42.61  79.00  65.49   31
  6  \w     30.00 107.00   1.00    8.00    --  111.00 -94.00 150.00   77
  7  \w    104.00 178.00   1.00    8.00    --  111.00 111.00-180.00   74
  8  \w     37.00 142.00   1.00    8.00    --  111.00 -77.00-120.00  105
  9  \w     36.00 109.00   1.00    8.00    --  111.00-111.00-120.00   73
 10  \w     83.00 178.00   1.00    8.00    --  111.00  61.00 -60.00   95
 11  \w     36.00 109.00   1.00    8.00    --  111.00-111.00  60.00   73
 12  \w     83.00 178.00   1.00    8.00    --  111.00  61.00 -30.00   95
 13  \w     87.00 178.00   1.00    8.00    --  111.00  30.00 -90.00   91
 14  \w     36.00 109.00   1.00    8.00    --  111.00-111.00   0.00   73
 15  \w     30.00 107.00   1.00    8.00    --  111.00 -94.00-180.00   77
 16  \w    103.00 178.00   1.00    8.00    --  111.00  77.00 -90.00   75
 17  \w     40.00 135.00   1.00    8.00    --  111.00 -45.00 150.00   95
 18  \w     81.00 178.00   1.00    8.00    --  111.00  71.00  -3.08   97
 19  \w     36.00 109.00   1.00    8.00    --  111.00-111.00 -60.00   73
 20  \w     36.00 109.00   1.00    8.00    --  111.00-111.00 150.00   73
 21  \w     61.00 146.00   1.00    8.00    --  111.00 178.00 120.00   85
 22  \w     36.00 109.00   1.00    8.00    --  111.00-111.00 -90.00   73
 23  \w    103.00 178.00   1.00    8.00    --  111.00  77.00-150.00   75
 24  \w    103.00 178.00   1.00    8.00    --  111.00  77.00 120.00   75
 25  \w     41.00 123.00   1.00    8.00    --  111.00-138.00 156.59   82
 26  \w   -113.00 -16.00   1.00    2.00    --  -42.61 -57.00-150.00   97
 27  \w    -87.00  -6.00   1.00    2.00    --  -42.61 125.00   0.00   81
 28  \w   -116.00 -20.00   1.00    2.00    --  -42.61 -37.00 120.00   96
 29  \w     11.00  42.00   1.00    2.00    --   42.61  76.00 -20.79   31
 30  \w     10.00  42.00   1.00    2.00    --   42.61  82.00 168.44   32
 31  \w     88.00 178.00   1.00    8.00    --  111.00  39.00-166.27   90
 32  \w     83.00 178.00   1.00    8.00    --  111.00  62.00  81.54   95
 33  \w     87.00 178.00   1.00    8.00    --  111.00  30.00  90.00   91
 34  \w     83.00 178.00   1.00    8.00    --  111.00  61.00 150.00   95
 35  \w     83.00 178.00   1.00    8.00    --  111.00  61.00-150.00   95
 36  \w     84.00 178.00   1.00    8.00    --  111.00  59.00  36.37   94
 37  \w     83.00 178.00   1.00    8.00    --  111.00  61.00 -90.00   95
;
_diffrn_measurement_device 'four-circle diffractometer'
_diffrn_measurement_device_type 'SuperNova, Dual, Cu at home/near, Atlas'
_diffrn_measurement_method '\w scans'
_diffrn_orient_matrix_type 'CrysAlisPro convention (1999,Acta A55,543-557)'
_diffrn_orient_matrix_UB_11 -0.1489215000
_diffrn_orient_matrix_UB_12 0.0568772000
_diffrn_orient_matrix_UB_13 -0.0597052000
_diffrn_orient_matrix_UB_21 0.1251977000
_diffrn_orient_matrix_UB_22 0.0683407000
_diffrn_orient_matrix_UB_23 -0.0933176000
_diffrn_orient_matrix_UB_31 0.0518592000
_diffrn_orient_matrix_UB_32 -0.0995210000
_diffrn_orient_matrix_UB_33 -0.0557347000
_diffrn_radiation_monochromator mirror
_diffrn_radiation_probe x-ray
_diffrn_radiation_type 'Cu K\a'
_diffrn_radiation_wavelength 1.54184
_diffrn_reflns_av_R_equivalents 0.0243
_diffrn_reflns_av_unetI/netI 0.0200
_diffrn_reflns_Laue_measured_fraction_full 1.000
_diffrn_reflns_Laue_measured_fraction_max 0.998
_diffrn_reflns_limit_h_max 10
_diffrn_reflns_limit_h_min -10
_diffrn_reflns_limit_k_max 14
_diffrn_reflns_limit_k_min -15
_diffrn_reflns_limit_l_max 16
_diffrn_reflns_limit_l_min -16
_diffrn_reflns_number 23349
_diffrn_reflns_point_group_measured_fraction_full 1.000
_diffrn_reflns_point_group_measured_fraction_max 0.998
_diffrn_reflns_theta_full 67.684
_diffrn_reflns_theta_max 74.493
_diffrn_reflns_theta_min 3.558
_diffrn_source 'micro-focus sealed X-ray tube'
_diffrn_source_type 'SuperNova (Cu) X-ray Source'
_exptl_absorpt_coefficient_mu 0.669
_exptl_absorpt_correction_T_max 0.969
_exptl_absorpt_correction_T_min 0.920
_exptl_absorpt_correction_type analytical
_exptl_absorpt_process_details
;
CrysAlisPro 1.171.41.113a (Rigaku Oxford Diffraction, 2021)
Analytical numeric absorption correction using a multifaceted crystal
model based on expressions derived by R.C. Clark & J.S. Reid.
(Clark, R. C. & Reid, J. S. (1995). Acta Cryst. A51, 887-897)
Empirical absorption correction using spherical harmonics,
implemented in SCALE3 ABSPACK scaling algorithm.
;
_exptl_crystal_colour orange
_exptl_crystal_density_diffrn 1.415
_exptl_crystal_description block
_exptl_crystal_F_000 540
_exptl_crystal_size_max 0.21
_exptl_crystal_size_mid 0.10
_exptl_crystal_size_min 0.06
_refine_diff_density_max 0.329
_refine_diff_density_min -0.185
_refine_diff_density_rms 0.047
_refine_ls_extinction_method none
_refine_ls_goodness_of_fit_ref 1.068
_refine_ls_hydrogen_treatment constr
_refine_ls_matrix_type full
_refine_ls_number_parameters 363
_refine_ls_number_reflns 4924
_refine_ls_number_restraints 0
_refine_ls_restrained_S_all 1.068
_refine_ls_R_factor_all 0.0483
_refine_ls_R_factor_gt 0.0427
_refine_ls_shift/su_max 0.000
_refine_ls_shift/su_mean 0.000
_refine_ls_structure_factor_coef Fsqd
_refine_ls_weighting_details 'w=1/[\s^2^(Fo^2^)+(0.0674P)^2^+0.3678P] where P=(Fo^2^+2Fc^2^)/3'
_refine_ls_weighting_scheme calc
_refine_ls_wR_factor_gt 0.1190
_refine_ls_wR_factor_ref 0.1231
_reflns_Friedel_coverage 0.000
_reflns_number_gt 4341
_reflns_number_total 4924
_reflns_threshold_expression 'I > 2\s(I)'
_cod_data_source_file d3cc01301d2.cif
_cod_data_source_block cavl1609
_cod_depositor_comments 'Adding full bibliography for 7131644--7131646.cif.'
_cod_database_code 7131645
_shelx_space_group_comment
;
The symmetry employed for this shelxl refinement is uniquely defined
by the following loop, which should always be used as a source of
symmetry information in preference to the above space-group names.
They are only intended as comments.
;
_shelx_estimated_absorpt_t_max 0.961
_shelx_estimated_absorpt_t_min 0.872
_olex2_refinement_description
;
1. Fixed Uiso
 At 1.2 times of:
  All C(H) groups, All C(H,H) groups
 At 1.5 times of:
  All C(H,H,H) groups
2.a Secondary CH2 refined with riding coordinates:
 C15(H15A,H15B), C16(H16A,H16B), C35(H35A,H35B), C36(H36A,H36B)
2.b Aromatic/amide H refined with riding coordinates:
 C3(H3), C4(H4), C10(H10), C12(H12), C13(H13), C19(H19), C20(H20), C25(H25),
 C26(H26), C29(H29), C30(H30), C34(H34)
2.c Idealised Me refined as rotating group:
 C18(H18A,H18B,H18C), C38(H38A,H38B,H38C)
;

loop_
_space_group_symop_operation_xyz
'x, y, z'
'-x, -y, -z'

loop_
_atom_site_label
_atom_site_type_symbol
_atom_site_fract_x
_atom_site_fract_y
_atom_site_fract_z
_atom_site_U_iso_or_equiv
_atom_site_adp_type
_atom_site_occupancy
_atom_site_site_symmetry_order
_atom_site_calc_flag
_atom_site_refinement_flags_posn
_atom_site_refinement_flags_adp
_atom_site_refinement_flags_occupancy
_atom_site_disorder_assembly
_atom_site_disorder_group
C1 C 0.35542(15) 0.89835(11) 0.83882(10) 0.0220(3) Uani 1 1 d . . . . .
C2 C 0.23547(16) 0.98979(11) 0.87840(11) 0.0265(3) Uani 1 1 d . . . . .
C3 C 0.11529(17) 1.06554(11) 0.81598(12) 0.0299(3) Uani 1 1 d . . . . .
H3 H 0.038889 1.129555 0.839976 0.036 Uiso 1 1 calc R U . . .
C4 C 0.10922(16) 1.04711(11) 0.72343(11) 0.0278(3) Uani 1 1 d . . . . .
H4 H 0.015916 1.089075 0.689387 0.033 Uiso 1 1 calc R U . . .
C5 C 0.24320(16) 0.96431(11) 0.67614(10) 0.0240(3) Uani 1 1 d . . . . .
C6 C 0.38209(15) 0.90239(10) 0.72690(10) 0.0209(2) Uani 1 1 d . . . . .
C7 C 0.54092(15) 0.84873(10) 0.66283(9) 0.0202(2) Uani 1 1 d . . . . .
C8 C 0.52613(16) 0.82011(11) 0.57130(10) 0.0222(3) Uani 1 1 d . . . . .
C9 C 0.36629(17) 0.86472(11) 0.53415(10) 0.0247(3) Uani 1 1 d . . . . .
C10 C 0.23686(17) 0.94186(11) 0.57973(11) 0.0260(3) Uani 1 1 d . . . . .
H10 H 0.141429 0.981054 0.546808 0.031 Uiso 1 1 calc R U . . .
C11 C 0.71151(16) 0.83250(11) 0.68077(9) 0.0220(3) Uani 1 1 d . . . . .
C12 C 0.85099(16) 0.77415(12) 0.61837(10) 0.0267(3) Uani 1 1 d . . . . .
H12 H 0.964983 0.763971 0.629024 0.032 Uiso 1 1 calc R U . . .
C13 C 0.83012(17) 0.72963(12) 0.54022(11) 0.0288(3) Uani 1 1 d . . . . .
H13 H 0.926851 0.682536 0.504632 0.035 Uiso 1 1 calc R U . . .
C14 C 0.67057(17) 0.75336(11) 0.51424(10) 0.0258(3) Uani 1 1 d . . . . .
C15 C 0.64452(19) 0.70900(13) 0.42812(11) 0.0328(3) Uani 1 1 d . . . . .
H15A H 0.600070 0.635687 0.462132 0.039 Uiso 1 1 calc R U . . .
H15B H 0.758536 0.692197 0.378081 0.039 Uiso 1 1 calc R U . . .
C16 C 0.5166(2) 0.79588(13) 0.36469(11) 0.0331(3) Uani 1 1 d . . . . .
H16A H 0.571359 0.862945 0.319152 0.040 Uiso 1 1 calc R U . . .
H16B H 0.490814 0.759152 0.316587 0.040 Uiso 1 1 calc R U . . .
C17 C 0.34868(19) 0.83777(12) 0.43742(11) 0.0301(3) Uani 1 1 d . . . . .
C18 C 0.75201(16) 0.88827(11) 0.75381(10) 0.0253(3) Uani 1 1 d . . . . .
H18A H 0.663866 0.958239 0.761121 0.038 Uiso 1 1 calc R U . . .
H18B H 0.867816 0.909021 0.722943 0.038 Uiso 1 1 calc R U . . .
H18C H 0.750671 0.833764 0.824808 0.038 Uiso 1 1 calc R U . . .
C19 C 0.23269(18) 1.00266(12) 0.98000(12) 0.0316(3) Uani 1 1 d . . . . .
H19 H 0.151201 1.063432 1.006703 0.038 Uiso 1 1 calc R U . . .
C20 C 0.34528(19) 0.92906(13) 1.03987(11) 0.0319(3) Uani 1 1 d . . . . .
H20 H 0.351779 0.944483 1.103495 0.038 Uiso 1 1 calc R U . . .
C21 C 0.45404(17) 0.82862(12) 1.00795(10) 0.0269(3) Uani 1 1 d . . . . .
C22 C 0.44112(15) 0.80506(11) 0.91397(10) 0.0220(3) Uani 1 1 d . . . . .
C23 C 0.51899(15) 0.69125(11) 0.89781(9) 0.0213(2) Uani 1 1 d . . . . .
C24 C 0.65817(16) 0.62787(11) 0.94804(10) 0.0238(3) Uani 1 1 d . . . . .
C25 C 0.68474(17) 0.66137(12) 1.03411(10) 0.0281(3) Uani 1 1 d . . . . .
H25 H 0.777736 0.618702 1.068207 0.034 Uiso 1 1 calc R U . . .
C26 C 0.57742(18) 0.75393(13) 1.06712(10) 0.0296(3) Uani 1 1 d . . . . .
H26 H 0.584930 0.768963 1.130700 0.036 Uiso 1 1 calc R U . . .
C27 C 0.46528(16) 0.63761(10) 0.83342(9) 0.0213(2) Uani 1 1 d . . . . .
C28 C 0.29088(16) 0.65957(11) 0.81954(10) 0.0244(3) Uani 1 1 d . . . . .
C29 C 0.25970(18) 0.60965(12) 0.74998(12) 0.0301(3) Uani 1 1 d . . . . .
H29 H 0.143654 0.622243 0.741689 0.036 Uiso 1 1 calc R U . . .
C30 C 0.39314(19) 0.54092(12) 0.69097(12) 0.0316(3) Uani 1 1 d . . . . .
H30 H 0.369340 0.515833 0.637431 0.038 Uiso 1 1 calc R U . . .
C31 C 0.55836(18) 0.50964(11) 0.71026(11) 0.0275(3) Uani 1 1 d . . . . .
C32 C 0.59170(16) 0.55123(10) 0.78853(10) 0.0229(3) Uani 1 1 d . . . . .
C33 C 0.74974(16) 0.50204(11) 0.82725(10) 0.0253(3) Uani 1 1 d . . . . .
C34 C 0.77301(16) 0.53435(11) 0.90991(10) 0.0259(3) Uani 1 1 d . . . . .
H34 H 0.868261 0.493147 0.942428 0.031 Uiso 1 1 calc R U . . .
C35 C 0.7071(2) 0.43437(13) 0.65064(12) 0.0341(3) Uani 1 1 d . . . . .
H35A H 0.782887 0.483961 0.593079 0.041 Uiso 1 1 calc R U . . .
H35B H 0.659238 0.393206 0.616253 0.041 Uiso 1 1 calc R U . . .
C36 C 0.81530(19) 0.34670(12) 0.72532(12) 0.0347(3) Uani 1 1 d . . . . .
H36A H 0.917513 0.304106 0.682637 0.042 Uiso 1 1 calc R U . . .
H36B H 0.744218 0.289936 0.776322 0.042 Uiso 1 1 calc R U . . .
C37 C 0.87804(18) 0.40468(12) 0.78797(11) 0.0314(3) Uani 1 1 d . . . . .
C38 C 0.13406(16) 0.72254(11) 0.88688(11) 0.0283(3) Uani 1 1 d . . . . .
H38A H 0.159780 0.717092 0.955383 0.042 Uiso 1 1 calc R U . . .
H38B H 0.032562 0.687032 0.900826 0.042 Uiso 1 1 calc R U . . .
H38C H 0.108555 0.804175 0.847912 0.042 Uiso 1 1 calc R U . . .
O1 O 0.20731(15) 0.85190(11) 0.41741(9) 0.0420(3) Uani 1 1 d . . . . .
O2 O 1.01998(15) 0.37117(11) 0.80999(11) 0.0466(3) Uani 1 1 d . . . . .

loop_
_atom_site_aniso_label
_atom_site_aniso_U_11
_atom_site_aniso_U_22
_atom_site_aniso_U_33
_atom_site_aniso_U_23
_atom_site_aniso_U_13
_atom_site_aniso_U_12
C1 0.0196(5) 0.0214(6) 0.0247(6) -0.0056(5) -0.0042(4) -0.0047(4)
C2 0.0229(6) 0.0235(6) 0.0304(7) -0.0069(5) -0.0013(5) -0.0050(5)
C3 0.0232(6) 0.0212(6) 0.0399(7) -0.0079(5) -0.0029(5) 0.0002(5)
C4 0.0212(6) 0.0203(6) 0.0384(7) -0.0005(5) -0.0105(5) -0.0021(5)
C5 0.0222(6) 0.0200(6) 0.0278(6) -0.0004(5) -0.0082(5) -0.0050(5)
C6 0.0212(5) 0.0174(5) 0.0240(6) -0.0027(4) -0.0071(4) -0.0046(4)
C7 0.0217(6) 0.0175(5) 0.0202(5) -0.0004(4) -0.0067(4) -0.0048(4)
C8 0.0247(6) 0.0216(6) 0.0199(5) -0.0007(4) -0.0068(5) -0.0071(5)
C9 0.0283(6) 0.0254(6) 0.0218(6) 0.0003(5) -0.0101(5) -0.0100(5)
C10 0.0244(6) 0.0247(6) 0.0281(6) 0.0021(5) -0.0129(5) -0.0065(5)
C11 0.0223(6) 0.0225(6) 0.0195(5) -0.0006(4) -0.0067(4) -0.0052(5)
C12 0.0206(6) 0.0311(7) 0.0256(6) -0.0037(5) -0.0067(5) -0.0028(5)
C13 0.0265(6) 0.0314(7) 0.0248(6) -0.0084(5) -0.0024(5) -0.0018(5)
C14 0.0304(6) 0.0267(6) 0.0202(6) -0.0045(5) -0.0055(5) -0.0074(5)
C15 0.0376(7) 0.0372(8) 0.0278(7) -0.0140(6) -0.0059(6) -0.0091(6)
C16 0.0439(8) 0.0407(8) 0.0207(6) -0.0060(5) -0.0082(5) -0.0193(6)
C17 0.0377(7) 0.0306(7) 0.0253(6) 0.0019(5) -0.0153(5) -0.0139(6)
C18 0.0225(6) 0.0294(6) 0.0262(6) -0.0048(5) -0.0086(5) -0.0081(5)
C19 0.0280(6) 0.0299(7) 0.0363(7) -0.0162(6) 0.0015(5) -0.0048(5)
C20 0.0339(7) 0.0384(8) 0.0261(6) -0.0153(6) -0.0012(5) -0.0090(6)
C21 0.0276(6) 0.0320(7) 0.0215(6) -0.0077(5) -0.0020(5) -0.0092(5)
C22 0.0202(5) 0.0250(6) 0.0201(6) -0.0049(5) -0.0031(4) -0.0061(4)
C23 0.0205(5) 0.0228(6) 0.0184(5) -0.0018(4) -0.0039(4) -0.0051(4)
C24 0.0248(6) 0.0246(6) 0.0206(6) -0.0002(5) -0.0073(5) -0.0065(5)
C25 0.0284(6) 0.0337(7) 0.0211(6) 0.0000(5) -0.0103(5) -0.0075(5)
C26 0.0348(7) 0.0378(7) 0.0186(6) -0.0073(5) -0.0057(5) -0.0111(6)
C27 0.0228(6) 0.0186(5) 0.0202(5) 0.0006(4) -0.0070(4) -0.0045(4)
C28 0.0237(6) 0.0197(6) 0.0274(6) 0.0013(5) -0.0090(5) -0.0053(5)
C29 0.0288(6) 0.0261(6) 0.0382(7) -0.0014(5) -0.0175(6) -0.0069(5)
C30 0.0399(8) 0.0274(7) 0.0340(7) -0.0076(5) -0.0170(6) -0.0077(6)
C31 0.0332(7) 0.0211(6) 0.0290(6) -0.0048(5) -0.0103(5) -0.0048(5)
C32 0.0250(6) 0.0189(6) 0.0233(6) -0.0015(5) -0.0069(5) -0.0049(5)
C33 0.0239(6) 0.0214(6) 0.0275(6) -0.0022(5) -0.0069(5) -0.0029(5)
C34 0.0226(6) 0.0247(6) 0.0264(6) 0.0015(5) -0.0105(5) -0.0021(5)
C35 0.0413(8) 0.0295(7) 0.0359(7) -0.0138(6) -0.0112(6) -0.0047(6)
C36 0.0353(7) 0.0244(7) 0.0376(8) -0.0088(6) -0.0035(6) 0.0013(5)
C37 0.0300(7) 0.0270(7) 0.0320(7) -0.0047(5) -0.0080(5) 0.0010(5)
C38 0.0191(6) 0.0257(6) 0.0360(7) -0.0013(5) -0.0068(5) -0.0049(5)
O1 0.0409(6) 0.0554(7) 0.0381(6) -0.0090(5) -0.0198(5) -0.0145(5)
O2 0.0339(6) 0.0487(7) 0.0600(7) -0.0256(6) -0.0193(5) 0.0114(5)

loop_
_atom_type_symbol
_atom_type_description
_atom_type_scat_dispersion_real
_atom_type_scat_dispersion_imag
_atom_type_scat_source
C C 0.0181 0.0091 'International Tables Vol C Tables 4.2.6.8 and 6.1.1.4'
H H 0.0000 0.0000 'International Tables Vol C Tables 4.2.6.8 and 6.1.1.4'
O O 0.0492 0.0322 'International Tables Vol C Tables 4.2.6.8 and 6.1.1.4'

loop_
_exptl_crystal_face_index_h
_exptl_crystal_face_index_k
_exptl_crystal_face_index_l
_exptl_crystal_face_perp_dist
0 1 0 0.0118
0 -1 0 0.0448
-1 0 5 0.0554
0 -1 -1 0.0374
-4 -5 -5 0.0761
5 -2 0 0.0861
2 5 5 0.0467
0 -2 7 0.0414
-1 0 -5 0.0422
-2 0 5 0.0645

loop_
_geom_angle_atom_site_label_1
_geom_angle_atom_site_label_2
_geom_angle_atom_site_label_3
_geom_angle
_geom_angle_site_symmetry_1
_geom_angle_site_symmetry_3
_geom_angle_publ_flag
C2 C1 C6 118.18(11) . . ?
C2 C1 C22 117.94(11) . . ?
C6 C1 C22 123.87(11) . . ?
C1 C2 C3 119.12(12) . . ?
C19 C2 C1 119.80(12) . . ?
C19 C2 C3 121.05(12) . . ?
C2 C3 H3 119.6 . . ?
C4 C3 C2 120.71(12) . . ?
C4 C3 H3 119.6 . . ?
C3 C4 H4 119.9 . . ?
C3 C4 C5 120.25(12) . . ?
C5 C4 H4 119.9 . . ?
C6 C5 C4 119.66(12) . . ?
C6 C5 C10 119.31(12) . . ?
C10 C5 C4 121.02(11) . . ?
C1 C6 C7 124.90(11) . . ?
C5 C6 C1 117.05(11) . . ?
C5 C6 C7 118.04(11) . . ?
C8 C7 C6 117.48(11) . . ?
C8 C7 C11 118.39(11) . . ?
C11 C7 C6 123.90(11) . . ?
C7 C8 C9 119.26(11) . . ?
C14 C8 C7 120.21(11) . . ?
C14 C8 C9 120.45(11) . . ?
C8 C9 C17 120.30(12) . . ?
C10 C9 C8 120.37(12) . . ?
C10 C9 C17 118.96(12) . . ?
C5 C10 H10 119.7 . . ?
C9 C10 C5 120.69(11) . . ?
C9 C10 H10 119.7 . . ?
C7 C11 C18 123.76(11) . . ?
C12 C11 C7 118.33(11) . . ?
C12 C11 C18 117.44(11) . . ?
C11 C12 H12 118.9 . . ?
C11 C12 C13 122.22(12) . . ?
C13 C12 H12 118.9 . . ?
C12 C13 H13 119.7 . . ?
C14 C13 C12 120.57(12) . . ?
C14 C13 H13 119.7 . . ?
C8 C14 C15 119.25(12) . . ?
C13 C14 C8 118.81(12) . . ?
C13 C14 C15 121.93(12) . . ?
C14 C15 H15A 109.2 . . ?
C14 C15 H15B 109.2 . . ?
C14 C15 C16 112.10(12) . . ?
H15A C15 H15B 107.9 . . ?
C16 C15 H15A 109.2 . . ?
C16 C15 H15B 109.2 . . ?
C15 C16 H16A 109.2 . . ?
C15 C16 H16B 109.2 . . ?
H16A C16 H16B 107.9 . . ?
C17 C16 C15 111.91(11) . . ?
C17 C16 H16A 109.2 . . ?
C17 C16 H16B 109.2 . . ?
C9 C17 C16 115.96(11) . . ?
O1 C17 C9 121.78(14) . . ?
O1 C17 C16 122.23(13) . . ?
C11 C18 H18A 109.5 . . ?
C11 C18 H18B 109.5 . . ?
C11 C18 H18C 109.5 . . ?
H18A C18 H18B 109.5 . . ?
H18A C18 H18C 109.5 . . ?
H18B C18 H18C 109.5 . . ?
C2 C19 H19 119.6 . . ?
C20 C19 C2 120.78(12) . . ?
C20 C19 H19 119.6 . . ?
C19 C20 H20 119.7 . . ?
C19 C20 C21 120.64(12) . . ?
C21 C20 H20 119.7 . . ?
C22 C21 C20 119.31(12) . . ?
C22 C21 C26 119.51(12) . . ?
C26 C21 C20 121.16(12) . . ?
C21 C22 C1 117.73(11) . . ?
C21 C22 C23 117.92(11) . . ?
C23 C22 C1 124.32(11) . . ?
C22 C23 C27 124.64(11) . . ?
C24 C23 C22 117.38(11) . . ?
C24 C23 C27 117.98(11) . . ?
C23 C24 C25 119.80(12) . . ?
C34 C24 C23 119.40(11) . . ?
C34 C24 C25 120.78(11) . . ?
C24 C25 H25 119.9 . . ?
C26 C25 C24 120.10(12) . . ?
C26 C25 H25 119.9 . . ?
C21 C26 H26 119.6 . . ?
C25 C26 C21 120.86(12) . . ?
C25 C26 H26 119.6 . . ?
C28 C27 C23 124.07(11) . . ?
C32 C27 C23 117.48(11) . . ?
C32 C27 C28 118.25(11) . . ?
C27 C28 C38 123.66(12) . . ?
C29 C28 C27 118.32(12) . . ?
C29 C28 C38 117.59(11) . . ?
C28 C29 H29 118.8 . . ?
C28 C29 C30 122.35(12) . . ?
C30 C29 H29 118.8 . . ?
C29 C30 H30 119.8 . . ?
C31 C30 C29 120.32(12) . . ?
C31 C30 H30 119.8 . . ?
C30 C31 C32 118.67(12) . . ?
C30 C31 C35 122.92(12) . . ?
C32 C31 C35 118.40(12) . . ?
C27 C32 C33 119.40(11) . . ?
C31 C32 C27 120.30(11) . . ?
C31 C32 C33 120.21(12) . . ?
C32 C33 C37 120.55(12) . . ?
C34 C33 C32 119.84(12) . . ?
C34 C33 C37 119.12(12) . . ?
C24 C34 H34 119.3 . . ?
C33 C34 C24 121.33(11) . . ?
C33 C34 H34 119.3 . . ?
C31 C35 H35A 109.3 . . ?
C31 C35 H35B 109.3 . . ?
C31 C35 C36 111.59(12) . . ?
H35A C35 H35B 108.0 . . ?
C36 C35 H35A 109.3 . . ?
C36 C35 H35B 109.3 . . ?
C35 C36 H36A 109.3 . . ?
C35 C36 H36B 109.3 . . ?
C35 C36 C37 111.44(12) . . ?
H36A C36 H36B 108.0 . . ?
C37 C36 H36A 109.3 . . ?
C37 C36 H36B 109.3 . . ?
C33 C37 C36 116.04(12) . . ?
O2 C37 C33 121.34(13) . . ?
O2 C37 C36 122.52(13) . . ?
C28 C38 H38A 109.5 . . ?
C28 C38 H38B 109.5 . . ?
C28 C38 H38C 109.5 . . ?
H38A C38 H38B 109.5 . . ?
H38A C38 H38C 109.5 . . ?
H38B C38 H38C 109.5 . . ?

loop_
_geom_bond_atom_site_label_1
_geom_bond_atom_site_label_2
_geom_bond_distance
_geom_bond_site_symmetry_2
_geom_bond_publ_flag
C1 C2 1.4179(17) . ?
C1 C6 1.4413(17) . ?
C1 C22 1.4481(17) . ?
C2 C3 1.4295(19) . ?
C2 C19 1.415(2) . ?
C3 H3 0.9500 . ?
C3 C4 1.348(2) . ?
C4 H4 0.9500 . ?
C4 C5 1.4352(18) . ?
C5 C6 1.4135(17) . ?
C5 C10 1.4235(19) . ?
C6 C7 1.4536(17) . ?
C7 C8 1.4249(17) . ?
C7 C11 1.4302(16) . ?
C8 C9 1.4407(17) . ?
C8 C14 1.4192(18) . ?
C9 C10 1.3632(19) . ?
C9 C17 1.4908(18) . ?
C10 H10 0.9500 . ?
C11 C12 1.3812(18) . ?
C11 C18 1.5088(17) . ?
C12 H12 0.9500 . ?
C12 C13 1.3953(19) . ?
C13 H13 0.9500 . ?
C13 C14 1.3765(19) . ?
C14 C15 1.5110(18) . ?
C15 H15A 0.9900 . ?
C15 H15B 0.9900 . ?
C15 C16 1.524(2) . ?
C16 H16A 0.9900 . ?
C16 H16B 0.9900 . ?
C16 C17 1.504(2) . ?
C17 O1 1.2135(17) . ?
C18 H18A 0.9800 . ?
C18 H18B 0.9800 . ?
C18 H18C 0.9800 . ?
C19 H19 0.9500 . ?
C19 C20 1.360(2) . ?
C20 H20 0.9500 . ?
C20 C21 1.4306(19) . ?
C21 C22 1.4183(17) . ?
C21 C26 1.4188(19) . ?
C22 C23 1.4402(18) . ?
C23 C24 1.4149(17) . ?
C23 C27 1.4524(17) . ?
C24 C25 1.4303(18) . ?
C24 C34 1.4140(18) . ?
C25 H25 0.9500 . ?
C25 C26 1.356(2) . ?
C26 H26 0.9500 . ?
C27 C28 1.4300(17) . ?
C27 C32 1.4246(17) . ?
C28 C29 1.3778(19) . ?
C28 C38 1.5172(18) . ?
C29 H29 0.9500 . ?
C29 C30 1.403(2) . ?
C30 H30 0.9500 . ?
C30 C31 1.376(2) . ?
C31 C32 1.4212(18) . ?
C31 C35 1.5118(19) . ?
C32 C33 1.4411(17) . ?
C33 C34 1.3662(19) . ?
C33 C37 1.4956(18) . ?
C34 H34 0.9500 . ?
C35 H35A 0.9900 . ?
C35 H35B 0.9900 . ?
C35 C36 1.514(2) . ?
C36 H36A 0.9900 . ?
C36 H36B 0.9900 . ?
C36 C37 1.517(2) . ?
C37 O2 1.2107(18) . ?
C38 H38A 0.9800 . ?
C38 H38B 0.9800 . ?
C38 H38C 0.9800 . ?

loop_
_geom_torsion_atom_site_label_1
_geom_torsion_atom_site_label_2
_geom_torsion_atom_site_label_3
_geom_torsion_atom_site_label_4
_geom_torsion
_geom_torsion_site_symmetry_1
_geom_torsion_site_symmetry_2
_geom_torsion_site_symmetry_3
_geom_torsion_site_symmetry_4
_geom_torsion_publ_flag
C1 C2 C3 C4 3.46(19) . . . . ?
C1 C2 C19 C20 0.8(2) . . . . ?
C1 C6 C7 C8 155.62(11) . . . . ?
C1 C6 C7 C11 -30.04(18) . . . . ?
C1 C22 C23 C24 152.90(12) . . . . ?
C1 C22 C23 C27 -26.79(18) . . . . ?
C2 C1 C6 C5 -26.11(17) . . . . ?
C2 C1 C6 C7 153.27(12) . . . . ?
C2 C1 C22 C21 -23.24(17) . . . . ?
C2 C1 C22 C23 158.89(12) . . . . ?
C2 C3 C4 C5 -11.2(2) . . . . ?
C2 C19 C20 C21 -7.8(2) . . . . ?
C3 C2 C19 C20 178.82(13) . . . . ?
C3 C4 C5 C6 -0.23(19) . . . . ?
C3 C4 C5 C10 178.60(12) . . . . ?
C4 C5 C6 C1 18.77(17) . . . . ?
C4 C5 C6 C7 -160.65(11) . . . . ?
C4 C5 C10 C9 178.75(12) . . . . ?
C5 C6 C7 C8 -25.00(16) . . . . ?
C5 C6 C7 C11 149.34(12) . . . . ?
C6 C1 C2 C3 15.40(18) . . . . ?
C6 C1 C2 C19 -166.51(12) . . . . ?
C6 C1 C22 C21 158.14(12) . . . . ?
C6 C1 C22 C23 -19.73(19) . . . . ?
C6 C5 C10 C9 -2.42(19) . . . . ?
C6 C7 C8 C9 11.98(16) . . . . ?
C6 C7 C8 C14 -171.24(11) . . . . ?
C6 C7 C11 C12 176.22(11) . . . . ?
C6 C7 C11 C18 -11.88(18) . . . . ?
C7 C8 C9 C10 5.97(18) . . . . ?
C7 C8 C9 C17 178.91(11) . . . . ?
C7 C8 C14 C13 -8.15(18) . . . . ?
C7 C8 C14 C15 170.97(11) . . . . ?
C7 C11 C12 C13 -0.91(19) . . . . ?
C8 C7 C11 C12 -9.49(17) . . . . ?
C8 C7 C11 C18 162.41(11) . . . . ?
C8 C9 C10 C5 -11.06(19) . . . . ?
C8 C9 C17 C16 -18.05(17) . . . . ?
C8 C9 C17 O1 163.86(13) . . . . ?
C8 C14 C15 C16 36.96(17) . . . . ?
C9 C8 C14 C13 168.59(12) . . . . ?
C9 C8 C14 C15 -12.29(18) . . . . ?
C10 C5 C6 C1 -160.08(11) . . . . ?
C10 C5 C6 C7 20.50(17) . . . . ?
C10 C9 C17 C16 154.99(12) . . . . ?
C10 C9 C17 O1 -23.1(2) . . . . ?
C11 C7 C8 C9 -162.68(11) . . . . ?
C11 C7 C8 C14 14.10(17) . . . . ?
C11 C12 C13 C14 7.1(2) . . . . ?
C12 C13 C14 C8 -2.4(2) . . . . ?
C12 C13 C14 C15 178.47(12) . . . . ?
C13 C14 C15 C16 -143.95(13) . . . . ?
C14 C8 C9 C10 -170.80(12) . . . . ?
C14 C8 C9 C17 2.14(18) . . . . ?
C14 C15 C16 C17 -50.98(16) . . . . ?
C15 C16 C17 C9 42.35(16) . . . . ?
C15 C16 C17 O1 -139.56(14) . . . . ?
C17 C9 C10 C5 175.90(11) . . . . ?
C18 C11 C12 C13 -173.32(12) . . . . ?
C19 C2 C3 C4 -174.61(13) . . . . ?
C19 C20 C21 C22 -1.2(2) . . . . ?
C19 C20 C21 C26 177.23(13) . . . . ?
C20 C21 C22 C1 16.64(18) . . . . ?
C20 C21 C22 C23 -165.35(12) . . . . ?
C20 C21 C26 C25 -177.45(13) . . . . ?
C21 C22 C23 C24 -24.97(16) . . . . ?
C21 C22 C23 C27 155.35(12) . . . . ?
C22 C1 C2 C3 -163.30(12) . . . . ?
C22 C1 C2 C19 14.79(18) . . . . ?
C22 C1 C6 C5 152.51(12) . . . . ?
C22 C1 C6 C7 -28.11(19) . . . . ?
C22 C21 C26 C25 1.0(2) . . . . ?
C22 C23 C24 C25 17.30(17) . . . . ?
C22 C23 C24 C34 -160.58(11) . . . . ?
C22 C23 C27 C28 -30.44(18) . . . . ?
C22 C23 C27 C32 154.66(11) . . . . ?
C23 C24 C25 C26 -0.33(19) . . . . ?
C23 C24 C34 C33 -1.67(19) . . . . ?
C23 C27 C28 C29 175.28(12) . . . . ?
C23 C27 C28 C38 -12.44(19) . . . . ?
C23 C27 C32 C31 -169.19(11) . . . . ?
C23 C27 C32 C33 14.03(17) . . . . ?
C24 C23 C27 C28 149.88(12) . . . . ?
C24 C23 C27 C32 -25.02(16) . . . . ?
C24 C25 C26 C21 -9.1(2) . . . . ?
C25 C24 C34 C33 -179.53(12) . . . . ?
C26 C21 C22 C1 -161.81(12) . . . . ?
C26 C21 C22 C23 16.20(18) . . . . ?
C27 C23 C24 C25 -162.99(11) . . . . ?
C27 C23 C24 C34 19.13(17) . . . . ?
C27 C28 C29 C30 -1.56(19) . . . . ?
C27 C32 C33 C34 3.20(18) . . . . ?
C27 C32 C33 C37 175.10(12) . . . . ?
C28 C27 C32 C31 15.61(17) . . . . ?
C28 C27 C32 C33 -161.17(11) . . . . ?
C28 C29 C30 C31 7.7(2) . . . . ?
C29 C30 C31 C32 -1.9(2) . . . . ?
C29 C30 C31 C35 179.10(13) . . . . ?
C30 C31 C32 C27 -9.73(19) . . . . ?
C30 C31 C32 C33 167.02(13) . . . . ?
C30 C31 C35 C36 -138.90(14) . . . . ?
C31 C32 C33 C34 -173.59(12) . . . . ?
C31 C32 C33 C37 -1.68(19) . . . . ?
C31 C35 C36 C37 -53.72(16) . . . . ?
C32 C27 C28 C29 -9.85(17) . . . . ?
C32 C27 C28 C38 162.42(11) . . . . ?
C32 C31 C35 C36 42.06(17) . . . . ?
C32 C33 C34 C24 -9.73(19) . . . . ?
C32 C33 C37 C36 -12.04(18) . . . . ?
C32 C33 C37 O2 171.49(14) . . . . ?
C34 C24 C25 C26 177.53(12) . . . . ?
C34 C33 C37 C36 159.92(12) . . . . ?
C34 C33 C37 O2 -16.5(2) . . . . ?
C35 C31 C32 C27 169.35(11) . . . . ?
C35 C31 C32 C33 -13.90(18) . . . . ?
C35 C36 C37 C33 39.69(17) . . . . ?
C35 C36 C37 O2 -143.89(15) . . . . ?
C37 C33 C34 C24 178.25(12) . . . . ?
C38 C28 C29 C30 -174.31(12) . . . . ?
